data_4024045
loop_
_publ_author_name
'Indrajit Das'
'Tarun K. Pal'
'Cheravakkattu G. Suresh'
'Tanmaya Pathak'

_publ_contact_author_address 'Department of Chemistry, IIT, Kharagpur 721 302, India'
_publ_contact_author_email tpathak@chem.iitkgp.ernet.in
_publ_contact_author_name 'Tanmaya Pathak'
_publ_section_title
;
 Diastereoselective C-C Bond Formation at C-5 of Vinyl Sulfone-Modified
 Hex-5-enofuranosyl Carbohydrates: Diversity-Oriented Synthesis of
 Branched-Chain Sugars and Beyond
;
_journal_name_full 'Journal of Organic Chemistry'
_journal_page_first 5523
_journal_page_last 5533
_journal_paper_doi 10.1021/jo062373+
_journal_volume 72
_journal_year 2007
_chemical_formula_moiety 'C22 H26 O11 S'
_chemical_formula_sum 'C22 H26 O11 S'
_chemical_formula_weight 498.51
_space_group_IT_number 1
_symmetry_cell_setting triclinic
_symmetry_space_group_name_Hall 'P 1'
_symmetry_space_group_name_H-M 'P 1'
_atom_sites_solution_hydrogens geom
_atom_sites_solution_primary direct
_atom_sites_solution_secondary difmap
_audit_creation_method SHELXL-97
_cell_angle_alpha 101.34
_cell_angle_beta 93.88
_cell_angle_gamma 90.82
_cell_formula_units_Z 2
_cell_length_a 9.341
_cell_length_b 10.700
_cell_length_c 12.856
_cell_measurement_reflns_used 4711
_cell_measurement_temperature 293(2)
_cell_measurement_theta_max 24.97
_cell_measurement_theta_min 1.62
_cell_volume 1256.5
_computing_cell_refinement 'CAD4 Express (Enraf Nonius, 1994)'
_computing_data_collection 'CAD4 Express (Enraf Nonius, 1994)'
_computing_data_reduction 'XCAD4 (Harms & Wocadlo, 1995)'
_computing_molecular_graphics 'Ortep-3 for Windows (Farrugia, 1997)'
_computing_publication_material 'WinGX publication routines (Farrugia, 1999)'
_computing_structure_refinement 'SHELXL-97 (Sheldrick, 1997)'
_computing_structure_solution 'SHELXL-86 (Sheldrick, 1986)'
_diffrn_ambient_temperature 293(2)
_diffrn_measured_fraction_theta_full 1.000
_diffrn_measured_fraction_theta_max 1.000
_diffrn_measurement_device_type CAD4
_diffrn_measurement_method 'omega scan'
_diffrn_radiation_monochromator graphite
_diffrn_radiation_source 'fine-focus sealed tube'
_diffrn_radiation_type MoK\a
_diffrn_radiation_wavelength 0.71073
_diffrn_reflns_av_R_equivalents 0.0000
_diffrn_reflns_av_sigmaI/netI 0.0558
_diffrn_reflns_limit_h_max 11
_diffrn_reflns_limit_h_min 0
_diffrn_reflns_limit_k_max 12
_diffrn_reflns_limit_k_min -12
_diffrn_reflns_limit_l_max 15
_diffrn_reflns_limit_l_min -15
_diffrn_reflns_number 4711
_diffrn_reflns_theta_full 24.97
_diffrn_reflns_theta_max 24.97
_diffrn_reflns_theta_min 1.62
_diffrn_standards_interval_time '60 sec'
_diffrn_standards_number 25
_exptl_absorpt_coefficient_mu 0.184
_exptl_absorpt_correction_type none
_exptl_crystal_colour colorless
_exptl_crystal_density_diffrn 1.318
_exptl_crystal_density_method 'not measured'
_exptl_crystal_description prism
_exptl_crystal_F_000 524
_exptl_crystal_size_max 0.03
_exptl_crystal_size_mid 0.02
_exptl_crystal_size_min 0.01
_refine_diff_density_max 0.214
_refine_diff_density_min -0.193
_refine_diff_density_rms 0.045
_refine_ls_abs_structure_details 'Flack H D (1983), Acta Cryst. A39, 876-881'
_refine_ls_abs_structure_Flack 0.04(11)
_refine_ls_extinction_coef 0.0061(16)
_refine_ls_extinction_expression Fc^*^=kFc[1+0.001xFc^2^\l^3^/sin(2\q)]^-1/4^
_refine_ls_extinction_method SHELXL
_refine_ls_goodness_of_fit_ref 1.048
_refine_ls_hydrogen_treatment mixed
_refine_ls_matrix_type full
_refine_ls_number_parameters 614
_refine_ls_number_reflns 4711
_refine_ls_number_restraints 3
_refine_ls_restrained_S_all 1.048
_refine_ls_R_factor_all 0.1079
_refine_ls_R_factor_gt 0.0505
_refine_ls_shift/su_max 0.013
_refine_ls_shift/su_mean 0.003
_refine_ls_structure_factor_coef Fsqd
_refine_ls_weighting_details 'calc w=1/[\s^2^(Fo^2^)+(0.0717P)^2^+0.0000P] where P=(Fo^2^+2Fc^2^)/3'
_refine_ls_weighting_scheme calc
_refine_ls_wR_factor_gt 0.1131
_refine_ls_wR_factor_ref 0.1329
_reflns_number_gt 3141
_reflns_number_total 4711
_reflns_threshold_expression >2sigma(I)
_cod_data_source_file jo062373+si20061117_031831.cif
_cod_data_source_block ptid6
_cod_database_code 4024045

loop_
_symmetry_equiv_pos_as_xyz
'x, y, z'

loop_
_atom_site_label
_atom_site_type_symbol
_atom_site_fract_x
_atom_site_fract_y
_atom_site_fract_z
_atom_site_U_iso_or_equiv
_atom_site_adp_type
_atom_site_occupancy
_atom_site_symmetry_multiplicity
_atom_site_calc_flag
_atom_site_refinement_flags
_atom_site_disorder_assembly
_atom_site_disorder_group
O22 O 1.1423(5) 0.7205(5) 0.4192(4) 0.0793(14) Uani 1 1 d . . .
O11 O 0.4322(5) 0.4631(5) 0.1465(4) 0.0871(16) Uani 1 1 d . . .
O9 O 1.0405(6) 0.4070(5) 0.0355(4) 0.0806(15) Uani 1 1 d . . .
O21 O 0.9089(5) 0.7796(5) 0.3456(4) 0.0775(14) Uani 1 1 d . . .
C37 C 0.9147(6) 0.6557(6) 0.5020(5) 0.0509(15) Uani 1 1 d . . .
H56A H 0.9136 0.5710 0.4578 0.061 Uiso 1 1 calc R . .
H56B H 0.9704 0.6530 0.5679 0.061 Uiso 1 1 calc R . .
O10 O 0.6581(6) 0.5575(5) 0.1046(4) 0.0854(15) Uani 1 1 d . . .
O13 O 0.6609(5) 0.3885(4) 0.5701(3) 0.0635(12) Uani 1 1 d . . .
O12 O 0.6389(4) 0.5011(4) 0.4418(3) 0.0528(10) Uani 1 1 d . . .
O2 O 0.9502(6) 0.2449(5) 0.3931(4) 0.0754(14) Uani 1 1 d . . .
O1 O 0.9539(4) 0.4075(4) 0.3082(3) 0.0580(11) Uani 1 1 d . . .
C29 C 0.6654(6) 0.4889(6) 0.5442(5) 0.0465(14) Uani 1 1 d . . .
C7 C 0.9321(6) 0.2822(6) 0.3128(5) 0.0515(15) Uani 1 1 d . . .
O16 O 0.5187(4) 0.6447(4) 0.7355(3) 0.0538(10) Uani 1 1 d . . .
O18 O 0.3781(4) 0.5533(4) 0.5434(3) 0.0568(11) Uani 1 1 d . . .
O15 O 0.8350(5) 0.7435(5) 0.7551(4) 0.0797(15) Uani 1 1 d . . .
O14 O 0.8638(6) 0.5336(5) 0.7331(4) 0.0864(16) Uani 1 1 d . . .
C34 C 0.2624(7) 0.5434(7) 0.5989(6) 0.0636(18) Uani 1 1 d . . .
C32 C 0.4549(8) 0.7313(8) 0.8101(5) 0.0679(19) Uani 1 1 d . . .
C30 C 0.8089(7) 0.6221(7) 0.7069(5) 0.0544(16) Uani 1 1 d . . .
C14 C 1.0914(19) 0.5055(11) 0.0015(9) 0.187(8) Uani 1 1 d . . .
H60A H 1.0628 0.4978 -0.0727 0.281 Uiso 1 1 calc R . .
H60B H 1.1943 0.5084 0.0114 0.281 Uiso 1 1 calc R . .
H60C H 1.0544 0.5824 0.0410 0.281 Uiso 1 1 calc R . .
O19 O 0.2138(5) 0.6321(5) 0.6572(4) 0.0688(13) Uani 1 1 d . . .
O20 O 0.5186(6) 0.8280(5) 0.4585(4) 0.0789(14) Uani 1 1 d . . .
O17 O 0.4420(8) 0.8404(6) 0.8029(5) 0.110(2) Uani 1 1 d . . .
C31 C 0.9387(10) 0.7680(10) 0.8483(7) 0.110(3) Uani 1 1 d . . .
H81A H 0.9468 0.8581 0.8764 0.166 Uiso 1 1 calc R . .
H81B H 1.0306 0.7370 0.8277 0.166 Uiso 1 1 calc R . .
H81C H 0.9064 0.7250 0.9016 0.166 Uiso 1 1 calc R . .
C33 C 0.3995(10) 0.6703(8) 0.8942(6) 0.093(3) Uani 1 1 d . . .
H79A H 0.4263 0.5826 0.8826 0.140 Uiso 1 1 calc R . .
H79B H 0.2968 0.6748 0.8916 0.140 Uiso 1 1 calc R . .
H79C H 0.4396 0.7140 0.9626 0.140 Uiso 1 1 calc R . .
C35 C 0.2052(10) 0.4108(8) 0.5790(8) 0.103(3) Uani 1 1 d . . .
H78A H 0.2626 0.3574 0.5301 0.154 Uiso 1 1 calc R . .
H78B H 0.1079 0.4078 0.5492 0.154 Uiso 1 1 calc R . .
H78C H 0.2079 0.3809 0.6447 0.154 Uiso 1 1 calc R . .
C36 C 0.5134(16) 0.8642(12) 0.3605(10) 0.167(6) Uani 1 1 d . . .
H80A H 0.5251 0.9552 0.3709 0.251 Uiso 1 1 calc R . .
H80B H 0.4225 0.8379 0.3226 0.251 Uiso 1 1 calc R . .
H80C H 0.5892 0.8245 0.3201 0.251 Uiso 1 1 calc R . .
S2 S 1.00070(17) 0.76373(16) 0.43600(13) 0.0609(5) Uani 1 1 d . . .
S1 S 0.57278(19) 0.44670(17) 0.10554(14) 0.0668(5) Uani 1 1 d . . .
O7 O 1.2124(4) 0.2849(4) 0.2523(3) 0.0574(11) Uani 1 1 d . . .
O5 O 1.0713(5) 0.0600(4) 0.1785(3) 0.0598(11) Uani 1 1 d . . .
O8 O 1.3780(5) 0.1497(5) 0.1793(4) 0.0702(13) Uani 1 1 d . . .
C24 C 0.5652(6) 0.6926(5) 0.6459(4) 0.0448(14) Uani 1 1 d . . .
H25 H 0.5901 0.7834 0.6698 0.054 Uiso 1 1 calc R . .
C23 C 0.4476(6) 0.6795(6) 0.5586(5) 0.0521(15) Uani 1 1 d . . .
H24 H 0.3764 0.7447 0.5787 0.063 Uiso 1 1 calc R . .
O4 O 0.7566(6) 0.0340(5) 0.0999(4) 0.103(2) Uani 1 1 d . . .
C25 C 0.7050(6) 0.6217(5) 0.6109(4) 0.0452(14) Uani 1 1 d . . .
C27 C 0.6496(6) 0.6346(5) 0.4346(5) 0.0495(15) Uani 1 1 d . . .
H42 H 0.6829 0.6445 0.3659 0.059 Uiso 1 1 calc R . .
C26 C 0.7613(6) 0.6902(5) 0.5268(4) 0.0440(13) Uani 1 1 d . . .
H41 H 0.7528 0.7828 0.5481 0.053 Uiso 1 1 calc R . .
C2 C 1.0160(6) 0.1666(6) 0.1379(5) 0.0560(16) Uani 1 1 d . . .
H1 H 0.9856 0.1388 0.0623 0.067 Uiso 1 1 calc R . .
C5 C 0.9318(7) 0.4236(6) 0.1981(5) 0.0530(15) Uani 1 1 d . . .
H4 H 0.8954 0.5083 0.1947 0.064 Uiso 1 1 calc R . .
C28 C 0.5036(7) 0.6935(6) 0.4523(5) 0.0559(16) Uani 1 1 d . . .
H23 H 0.4339 0.6561 0.3936 0.067 Uiso 1 1 calc R . .
C12 C 1.3335(7) 0.2155(7) 0.2564(5) 0.0588(17) Uani 1 1 d . . .
C6 C 0.8191(6) 0.3193(6) 0.1504(4) 0.0501(15) Uani 1 1 d . . .
H5 H 0.8209 0.2989 0.0728 0.060 Uiso 1 1 calc R . .
O3 O 0.7215(5) 0.0781(5) 0.2724(4) 0.0836(15) Uani 1 1 d . . .
C38 C 1.0087(7) 0.9078(6) 0.5314(5) 0.0600(17) Uani 1 1 d . . .
C15 C 0.6663(7) 0.3496(6) 0.1820(5) 0.0581(17) Uani 1 1 d . . .
H15A H 0.6709 0.3919 0.2562 0.070 Uiso 1 1 calc R . .
H15B H 0.6121 0.2700 0.1754 0.070 Uiso 1 1 calc R . .
C3 C 1.1335(6) 0.2736(6) 0.1508(5) 0.0542(16) Uani 1 1 d . . .
H2 H 1.1996 0.2512 0.0944 0.065 Uiso 1 1 calc R . .
C8 C 0.7800(7) 0.1003(6) 0.1982(6) 0.0633(18) Uani 1 1 d . . .
C10 C 1.1253(8) -0.0355(8) 0.1088(8) 0.083(3) Uani 1 1 d . . .
C18 C 0.4630(9) 0.1643(8) -0.1428(6) 0.079(2) Uani 1 1 d . . .
H21 H 0.4084 0.0887 -0.1555 0.095 Uiso 1 1 calc R . .
C17 C 0.4737(8) 0.2405(7) -0.0421(6) 0.072(2) Uani 1 1 d . . .
H17 H 0.4263 0.2162 0.0124 0.086 Uiso 1 1 calc R . .
C13 C 1.4007(9) 0.2326(8) 0.3661(6) 0.081(2) Uani 1 1 d . . .
H7A H 1.3446 0.2891 0.4137 0.122 Uiso 1 1 calc R . .
H7B H 1.4961 0.2683 0.3686 0.122 Uiso 1 1 calc R . .
H7C H 1.4051 0.1515 0.3873 0.122 Uiso 1 1 calc R . .
O6 O 1.1286(7) -0.0349(7) 0.0167(5) 0.123(3) Uani 1 1 d . . .
C16 C 0.5555(7) 0.3535(6) -0.0225(5) 0.0582(17) Uani 1 1 d . . .
C4 C 1.0703(7) 0.4020(7) 0.1447(5) 0.0614(18) Uani 1 1 d . . .
H3 H 1.1402 0.4700 0.1773 0.074 Uiso 1 1 calc R . .
C21 C 0.6297(9) 0.3850(7) -0.1042(6) 0.078(2) Uani 1 1 d . . .
H18 H 0.6890 0.4578 -0.0917 0.093 Uiso 1 1 calc R . .
C43 C 1.0921(8) 0.9139(7) 0.6267(6) 0.072(2) Uani 1 1 d . . .
H28 H 1.1493 0.8463 0.6369 0.087 Uiso 1 1 calc R . .
C1 C 0.8842(6) 0.2098(6) 0.1997(4) 0.0494(15) Uani 1 1 d . . .
C39 C 0.9285(9) 1.0115(7) 0.5178(6) 0.076(2) Uani 1 1 d . . .
H32 H 0.8709 1.0085 0.4555 0.092 Uiso 1 1 calc R . .
C40 C 0.9338(11) 1.1185(7) 0.5963(7) 0.088(2) Uani 1 1 d . . .
H31 H 0.8836 1.1894 0.5845 0.105 Uiso 1 1 calc R . .
C19 C 0.5313(10) 0.1988(8) -0.2235(6) 0.085(2) Uani 1 1 d . . .
C42 C 1.0885(9) 1.0204(7) 0.7047(7) 0.082(2) Uani 1 1 d . . .
H29 H 1.1405 1.0232 0.7694 0.099 Uiso 1 1 calc R . .
C20 C 0.6151(11) 0.3082(8) -0.2036(6) 0.095(3) Uani 1 1 d . . .
H19 H 0.6630 0.3309 -0.2585 0.114 Uiso 1 1 calc R . .
C41 C 1.0093(10) 1.1243(7) 0.6896(7) 0.082(2) Uani 1 1 d . . .
C9 C 0.6514(12) -0.0721(10) 0.0867(10) 0.155(5) Uani 1 1 d . . .
H12A H 0.6400 -0.1135 0.0132 0.232 Uiso 1 1 calc R . .
H12B H 0.5609 -0.0401 0.1096 0.232 Uiso 1 1 calc R . .
H12C H 0.6846 -0.1323 0.1288 0.232 Uiso 1 1 calc R . .
C11 C 1.1773(13) -0.1382(8) 0.1634(9) 0.124(4) Uani 1 1 d . . .
H9A H 1.1602 -0.1160 0.2375 0.187 Uiso 1 1 calc R . .
H9B H 1.2783 -0.1480 0.1561 0.187 Uiso 1 1 calc R . .
H9C H 1.1270 -0.2168 0.1320 0.187 Uiso 1 1 calc R . .
C44 C 1.0156(14) 1.2391(8) 0.7809(8) 0.125(4) Uani 1 1 d . . .
H33A H 1.0771 1.2219 0.8390 0.187 Uiso 1 1 calc R . .
H33B H 0.9208 1.2558 0.8039 0.187 Uiso 1 1 calc R . .
H33C H 1.0527 1.3122 0.7575 0.187 Uiso 1 1 calc R . .
C22 C 0.5171(15) 0.1146(10) -0.3354(7) 0.130(4) Uani 1 1 d . . .
H22A H 0.5711 0.1532 -0.3824 0.195 Uiso 1 1 calc R . .
H22B H 0.4179 0.1064 -0.3613 0.195 Uiso 1 1 calc R . .
H22C H 0.5534 0.0318 -0.3326 0.195 Uiso 1 1 calc R . .

loop_
_atom_site_aniso_label
_atom_site_aniso_U_11
_atom_site_aniso_U_22
_atom_site_aniso_U_33
_atom_site_aniso_U_23
_atom_site_aniso_U_13
_atom_site_aniso_U_12
O22 0.047(3) 0.099(4) 0.087(3) -0.001(3) 0.028(3) -0.007(3)
O11 0.057(3) 0.101(4) 0.098(4) 0.001(3) 0.013(3) 0.017(3)
O9 0.079(4) 0.107(4) 0.059(3) 0.025(3) 0.010(3) -0.027(3)
O21 0.071(3) 0.104(4) 0.061(3) 0.023(3) 0.006(3) -0.016(3)
C37 0.049(4) 0.053(4) 0.049(3) 0.006(3) 0.008(3) -0.002(3)
O10 0.081(4) 0.070(3) 0.100(4) 0.008(3) -0.010(3) -0.002(3)
O13 0.077(3) 0.048(3) 0.066(3) 0.012(2) 0.009(2) -0.003(2)
O12 0.055(3) 0.059(3) 0.041(2) 0.0026(18) 0.0026(19) -0.009(2)
O2 0.079(3) 0.100(4) 0.047(3) 0.016(3) 0.000(2) -0.008(3)
O1 0.051(2) 0.068(3) 0.049(2) -0.004(2) 0.0053(19) -0.013(2)
C29 0.040(3) 0.049(4) 0.050(4) 0.007(3) 0.004(3) 0.002(3)
C7 0.042(4) 0.066(4) 0.041(4) -0.002(3) 0.007(3) -0.006(3)
O16 0.048(2) 0.058(2) 0.055(2) 0.008(2) 0.012(2) 0.002(2)
O18 0.043(2) 0.061(3) 0.065(3) 0.006(2) 0.008(2) -0.006(2)
O15 0.074(3) 0.080(3) 0.072(3) -0.006(3) -0.026(3) -0.004(3)
O14 0.084(4) 0.083(4) 0.096(4) 0.039(3) -0.030(3) -0.001(3)
C34 0.042(4) 0.085(5) 0.064(4) 0.014(4) 0.005(3) -0.005(4)
C32 0.065(5) 0.073(5) 0.061(4) 0.000(4) 0.016(4) -0.008(4)
C30 0.043(4) 0.067(4) 0.052(4) 0.007(3) 0.008(3) -0.009(3)
C14 0.32(2) 0.132(9) 0.112(8) 0.070(7) -0.049(11) -0.103(12)
O19 0.041(3) 0.082(3) 0.082(3) 0.010(3) 0.018(2) 0.001(2)
O20 0.072(3) 0.079(3) 0.098(4) 0.044(3) 0.006(3) 0.006(3)
O17 0.135(6) 0.072(4) 0.119(5) -0.009(3) 0.066(4) 0.006(4)
C31 0.082(6) 0.146(8) 0.079(5) -0.022(5) -0.035(5) -0.010(6)
C33 0.094(6) 0.119(7) 0.071(5) 0.016(5) 0.039(5) 0.005(5)
C35 0.079(6) 0.090(6) 0.134(7) -0.001(5) 0.048(5) -0.030(5)
C36 0.198(14) 0.173(12) 0.167(11) 0.135(10) -0.015(10) -0.011(10)
S2 0.0481(10) 0.0771(12) 0.0575(10) 0.0107(8) 0.0136(8) -0.0112(9)
S1 0.0523(11) 0.0718(12) 0.0718(11) 0.0043(9) -0.0001(9) 0.0023(9)
O7 0.039(2) 0.075(3) 0.051(2) -0.003(2) 0.0040(19) -0.007(2)
O5 0.050(3) 0.061(3) 0.063(3) -0.004(2) 0.007(2) 0.001(2)
O8 0.047(3) 0.091(3) 0.064(3) -0.005(3) 0.010(2) 0.003(2)
C24 0.042(3) 0.041(3) 0.050(3) 0.003(3) 0.008(3) -0.004(3)
C23 0.038(3) 0.059(4) 0.060(4) 0.011(3) 0.002(3) -0.002(3)
O4 0.084(4) 0.116(4) 0.089(4) -0.033(3) 0.024(3) -0.054(4)
C25 0.042(3) 0.045(3) 0.047(3) 0.004(3) 0.005(3) -0.001(3)
C27 0.047(4) 0.056(4) 0.045(3) 0.011(3) 0.000(3) -0.009(3)
C26 0.036(3) 0.047(3) 0.047(3) 0.005(3) 0.007(3) -0.001(3)
C2 0.041(4) 0.077(4) 0.044(3) 0.000(3) 0.002(3) -0.003(3)
C5 0.050(4) 0.058(4) 0.049(4) 0.007(3) 0.004(3) -0.002(3)
C28 0.045(4) 0.070(4) 0.056(4) 0.023(3) -0.007(3) -0.005(3)
C12 0.041(4) 0.069(4) 0.063(4) 0.005(4) 0.006(3) -0.005(3)
C6 0.043(4) 0.066(4) 0.038(3) 0.004(3) 0.003(3) -0.004(3)
O3 0.064(3) 0.096(4) 0.095(4) 0.029(3) 0.011(3) -0.024(3)
C38 0.052(4) 0.055(4) 0.074(4) 0.015(3) 0.008(4) -0.010(3)
C15 0.046(4) 0.075(4) 0.050(3) 0.005(3) 0.006(3) -0.007(3)
C3 0.043(4) 0.074(4) 0.043(3) 0.005(3) 0.006(3) -0.006(3)
C8 0.044(4) 0.065(4) 0.076(5) 0.002(4) 0.007(4) -0.004(3)
C10 0.053(5) 0.078(5) 0.096(6) -0.034(5) 0.001(4) 0.002(4)
C18 0.077(5) 0.089(5) 0.066(5) 0.008(4) 0.001(4) -0.026(4)
C17 0.059(4) 0.093(5) 0.062(4) 0.011(4) 0.004(4) -0.012(4)
C13 0.070(5) 0.094(5) 0.066(4) -0.009(4) -0.017(4) 0.005(4)
O6 0.116(6) 0.151(6) 0.073(4) -0.049(4) -0.004(4) 0.032(4)
C16 0.044(4) 0.069(4) 0.061(4) 0.014(3) -0.004(3) -0.001(3)
C4 0.052(4) 0.071(5) 0.057(4) 0.006(3) 0.004(3) -0.017(3)
C21 0.086(5) 0.077(5) 0.074(5) 0.029(4) -0.001(4) -0.019(4)
C43 0.054(4) 0.066(5) 0.087(5) -0.002(4) -0.013(4) 0.002(4)
C1 0.038(3) 0.066(4) 0.044(3) 0.008(3) 0.009(3) -0.008(3)
C39 0.085(5) 0.075(5) 0.077(5) 0.036(4) 0.004(4) 0.001(4)
C40 0.121(7) 0.061(5) 0.087(6) 0.025(5) 0.018(6) 0.012(5)
C19 0.109(7) 0.086(6) 0.057(4) 0.013(4) -0.002(4) -0.009(5)
C42 0.070(5) 0.075(5) 0.091(6) 0.002(4) -0.020(4) -0.005(4)
C20 0.132(8) 0.095(6) 0.062(5) 0.028(4) 0.008(5) -0.012(6)
C41 0.093(6) 0.059(5) 0.094(6) 0.013(4) 0.016(5) 0.001(4)
C9 0.113(8) 0.129(8) 0.183(11) -0.069(8) 0.046(8) -0.085(7)
C11 0.132(9) 0.070(6) 0.163(10) -0.002(6) 0.011(8) 0.035(6)
C44 0.177(11) 0.079(6) 0.111(7) -0.003(5) 0.020(8) 0.008(7)
C22 0.197(12) 0.110(7) 0.074(6) -0.006(5) 0.015(7) -0.026(8)

loop_
_atom_type_symbol
_atom_type_description
_atom_type_scat_dispersion_real
_atom_type_scat_dispersion_imag
_atom_type_scat_source
C C 0.0030 0.0020 'International Tables Vol C Tables 4.2.6.8 and 6.1.1.4'
H H 0.0000 0.0000 'International Tables Vol C Tables 4.2.6.8 and 6.1.1.4'
O O 0.0110 0.0060 'International Tables Vol C Tables 4.2.6.8 and 6.1.1.4'
S S 0.1250 0.1230 'International Tables Vol C Tables 4.2.6.8 and 6.1.1.4'

loop_
_geom_angle_atom_site_label_1
_geom_angle_atom_site_label_2
_geom_angle_atom_site_label_3
_geom_angle
_geom_angle_site_symmetry_1
_geom_angle_site_symmetry_3
_geom_angle_publ_flag
C14 O9 C4 117.9(7) . . ?
C26 C37 S2 113.7(4) . . ?
C29 O12 C27 109.8(4) . . ?
C7 O1 C5 109.6(4) . . ?
O13 C29 O12 122.2(5) . . ?
O13 C29 C25 129.9(5) . . ?
O12 C29 C25 107.9(5) . . ?
O2 C7 O1 122.0(5) . . ?
O2 C7 C1 130.3(6) . . ?
O1 C7 C1 107.7(5) . . ?
C32 O16 C24 115.6(5) . . ?
C34 O18 C23 116.7(5) . . ?
C30 O15 C31 117.4(6) . . ?
O19 C34 O18 123.6(6) . . ?
O19 C34 C35 125.1(7) . . ?
O18 C34 C35 111.3(7) . . ?
O17 C32 O16 122.3(6) . . ?
O17 C32 C33 126.1(7) . . ?
O16 C32 C33 111.5(7) . . ?
O14 C30 O15 124.9(6) . . ?
O14 C30 C25 127.5(6) . . ?
O15 C30 C25 107.6(6) . . ?
C36 O20 C28 114.2(7) . . ?
O22 S2 O21 118.6(3) . . ?
O22 S2 C38 109.5(3) . . ?
O21 S2 C38 108.8(3) . . ?
O22 S2 C37 107.4(3) . . ?
O21 S2 C37 108.6(3) . . ?
C38 S2 C37 102.9(3) . . ?
O10 S1 O11 118.3(3) . . ?
O10 S1 C16 109.0(3) . . ?
O11 S1 C16 109.1(3) . . ?
O10 S1 C15 109.4(3) . . ?
O11 S1 C15 106.0(3) . . ?
C16 S1 C15 104.0(3) . . ?
C12 O7 C3 117.5(5) . . ?
C10 O5 C2 117.5(6) . . ?
O16 C24 C23 111.2(4) . . ?
O16 C24 C25 107.5(4) . . ?
C23 C24 C25 113.7(4) . . ?
O18 C23 C24 109.4(5) . . ?
O18 C23 C28 107.5(5) . . ?
C24 C23 C28 112.4(5) . . ?
C8 O4 C9 115.2(7) . . ?
C30 C25 C29 114.7(5) . . ?
C30 C25 C26 114.9(5) . . ?
C29 C25 C26 101.5(4) . . ?
C30 C25 C24 110.3(4) . . ?
C29 C25 C24 109.8(4) . . ?
C26 C25 C24 105.0(4) . . ?
O12 C27 C28 108.6(4) . . ?
O12 C27 C26 102.9(4) . . ?
C28 C27 C26 111.3(5) . . ?
C37 C26 C25 112.6(5) . . ?
C37 C26 C27 113.0(5) . . ?
C25 C26 C27 97.8(4) . . ?
O5 C2 C1 106.5(5) . . ?
O5 C2 C3 110.2(5) . . ?
C1 C2 C3 112.6(5) . . ?
O1 C5 C4 109.5(5) . . ?
O1 C5 C6 102.8(4) . . ?
C4 C5 C6 111.4(5) . . ?
O20 C28 C27 108.5(5) . . ?
O20 C28 C23 104.9(5) . . ?
C27 C28 C23 112.9(5) . . ?
O8 C12 O7 123.0(6) . . ?
O8 C12 C13 125.3(7) . . ?
O7 C12 C13 111.7(6) . . ?
C15 C6 C5 114.5(5) . . ?
C15 C6 C1 112.7(5) . . ?
C5 C6 C1 98.2(4) . . ?
C39 C38 C43 118.9(7) . . ?
C39 C38 S2 122.3(6) . . ?
C43 C38 S2 118.7(5) . . ?
C6 C15 S1 114.4(4) . . ?
O7 C3 C4 108.1(5) . . ?
O7 C3 C2 109.6(5) . . ?
C4 C3 C2 112.1(5) . . ?
O3 C8 O4 124.0(7) . . ?
O3 C8 C1 126.1(6) . . ?
O4 C8 C1 109.9(6) . . ?
O6 C10 O5 123.2(9) . . ?
O6 C10 C11 126.2(8) . . ?
O5 C10 C11 110.6(8) . . ?
C19 C18 C17 120.7(7) . . ?
C18 C17 C16 119.9(6) . . ?
C17 C16 C21 118.9(6) . . ?
C17 C16 S1 119.7(5) . . ?
C21 C16 S1 121.3(5) . . ?
O9 C4 C5 107.4(5) . . ?
O9 C4 C3 108.2(5) . . ?
C5 C4 C3 113.1(5) . . ?
C20 C21 C16 119.6(7) . . ?
C42 C43 C38 119.1(7) . . ?
C8 C1 C2 111.8(5) . . ?
C8 C1 C7 113.3(5) . . ?
C2 C1 C7 110.2(5) . . ?
C8 C1 C6 113.9(5) . . ?
C2 C1 C6 106.2(5) . . ?
C7 C1 C6 100.8(5) . . ?
C40 C39 C38 119.9(7) . . ?
C41 C40 C39 122.0(8) . . ?
C18 C19 C20 119.4(7) . . ?
C18 C19 C22 120.4(8) . . ?
C20 C19 C22 120.2(8) . . ?
C43 C42 C41 121.5(8) . . ?
C19 C20 C21 121.4(8) . . ?
C40 C41 C42 118.6(8) . . ?
C40 C41 C44 124.3(8) . . ?
C42 C41 C44 117.1(9) . . ?

loop_
_geom_bond_atom_site_label_1
_geom_bond_atom_site_label_2
_geom_bond_distance
_geom_bond_site_symmetry_2
_geom_bond_publ_flag
O22 S2 1.424(5) . ?
O11 S1 1.448(5) . ?
O9 C14 1.312(10) . ?
O9 C4 1.425(8) . ?
O21 S2 1.435(5) . ?
C37 C26 1.524(8) . ?
C37 S2 1.775(6) . ?
O10 S1 1.421(5) . ?
O13 C29 1.187(7) . ?
O12 C29 1.355(7) . ?
O12 C27 1.452(7) . ?
O2 C7 1.181(7) . ?
O1 C7 1.366(7) . ?
O1 C5 1.461(7) . ?
C29 C25 1.534(8) . ?
C7 C1 1.541(8) . ?
O16 C32 1.371(8) . ?
O16 C24 1.439(7) . ?
O18 C34 1.349(8) . ?
O18 C23 1.462(7) . ?
O15 C30 1.337(8) . ?
O15 C31 1.468(9) . ?
O14 C30 1.179(8) . ?
C34 O19 1.203(8) . ?
C34 C35 1.477(10) . ?
C32 O17 1.196(9) . ?
C32 C33 1.485(10) . ?
C30 C25 1.516(9) . ?
O20 C36 1.387(10) . ?
O20 C28 1.430(8) . ?
S2 C38 1.768(7) . ?
S1 C16 1.745(7) . ?
S1 C15 1.767(7) . ?
O7 C12 1.366(8) . ?
O7 C3 1.437(7) . ?
O5 C10 1.349(8) . ?
O5 C2 1.433(8) . ?
O8 C12 1.200(7) . ?
C24 C23 1.501(8) . ?
C24 C25 1.568(8) . ?
C23 C28 1.529(8) . ?
O4 C8 1.324(8) . ?
O4 C9 1.467(9) . ?
C25 C26 1.537(8) . ?
C27 C28 1.523(9) . ?
C27 C26 1.545(8) . ?
C2 C1 1.538(8) . ?
C2 C3 1.552(9) . ?
C5 C4 1.505(9) . ?
C5 C6 1.529(8) . ?
C12 C13 1.481(9) . ?
C6 C15 1.533(9) . ?
C6 C1 1.551(9) . ?
O3 C8 1.193(8) . ?
C38 C39 1.379(9) . ?
C38 C43 1.397(9) . ?
C3 C4 1.517(9) . ?
C8 C1 1.508(9) . ?
C10 O6 1.188(10) . ?
C10 C11 1.486(13) . ?
C18 C19 1.361(11) . ?
C18 C17 1.384(10) . ?
C17 C16 1.392(9) . ?
C16 C21 1.390(9) . ?
C21 C20 1.373(11) . ?
C43 C42 1.364(10) . ?
C39 C40 1.367(11) . ?
C40 C41 1.340(11) . ?
C19 C20 1.371(11) . ?
C19 C22 1.537(11) . ?
C42 C41 1.381(11) . ?
C41 C44 1.521(11) . ?
